data_1520535
loop_
_publ_author_name
'Crossley, D. L.'
'Cade, I. A.'
'Clark, E. R.'
'Escande, A.'
'Humphries, M. J.'
'King, S. M.'
'Vitorica-Yrezabal, I.'
'Ingleson, M. J.'
'Turner, M. L.'

_publ_section_title
;
 Enhancing electron affinity and tuning band gap in donor--acceptor
 organic semiconductors by benzothiadiazole directed C--H borylation
;
_journal_issue 9
_journal_name_full 'Chem. Sci.'
_journal_page_first 5144
_journal_paper_doi 10.1039/C5SC01800E
_journal_volume 6
_journal_year 2015
_chemical_compound_source 'University of Manchester'
_chemical_formula_moiety 'C41 H46 N4 S2'
_chemical_formula_sum 'C41 H46 N4 S2'
_chemical_formula_weight 658.97
_space_group_IT_number 15
_symmetry_cell_setting monoclinic
_symmetry_space_group_name_Hall '-C 2yc'
_symmetry_space_group_name_H-M 'C 1 2/c 1'
_atom_sites_solution_hydrogens difmap
_atom_sites_solution_primary direct
_audit_update_record
;
2015-02-23 deposited with the CCDC.
2015-06-12 downloaded from the CCDC.
;
_cell_angle_alpha 90
_cell_angle_beta 106.002(4)
_cell_angle_gamma 90
_cell_formula_units_Z 8
_cell_length_a 24.1082(9)
_cell_length_b 18.1370(7)
_cell_length_c 16.7624(7)
_cell_measurement_reflns_used 4470
_cell_measurement_temperature 150(1)
_cell_measurement_theta_max 27.4560
_cell_measurement_theta_min 3.2960
_cell_volume 7045.4(5)
_computing_cell_refinement 'CrysAlisPro, Agilent Technologies (2013)'
_computing_data_collection 'CrysAlisPro, Agilent Technologies (2013)'
_computing_data_reduction 'CrysAlisPro, Agilent Technologies (2013)'
_computing_molecular_graphics 'Ortep3 v. 2.02 (LJ Farrugia, 1997)'
_computing_publication_material 'CRYSTALS (Betteridge et al., 2003)'
_computing_structure_refinement 'CRYSTALS (Betteridge et al., 2003)'
_computing_structure_solution 'SIR92 (Altomare et al., 1994)'
_diffrn_ambient_temperature 150(1)
_diffrn_measured_fraction_theta_full 0.998
_diffrn_measured_fraction_theta_max 0.872
_diffrn_measurement_details
;
  1 omega  -92.00  -39.00   1.0000   24.0000
omega____ theta____ kappa____ phi______ frames
    -      -25.3942  178.0000   60.0000 53

  2 omega -107.00   58.00   1.0000   24.0000
omega____ theta____ kappa____ phi______ frames
    -      -25.3942    0.0000    0.0000 165

  3 omega   56.00   95.00   1.0000   24.0000
omega____ theta____ kappa____ phi______ frames
    -       25.8629  178.0000 -180.0000 39

;
_diffrn_measurement_device Serial
_diffrn_measurement_device_type 'SuperNova, Single source at offset), Eos'
_diffrn_measurement_method '\w scans'
_diffrn_radiation_monochromator mirror
_diffrn_radiation_source 'SuperNova (Mo) X-ray Source'
_diffrn_radiation_type 'Mo K\a'
_diffrn_radiation_wavelength 0.71073
_diffrn_reflns_av_R_equivalents 0.031
_diffrn_reflns_limit_h_max 30
_diffrn_reflns_limit_h_min -27
_diffrn_reflns_limit_k_max 24
_diffrn_reflns_limit_k_min -18
_diffrn_reflns_limit_l_max 21
_diffrn_reflns_limit_l_min -19
_diffrn_reflns_number 14311
_diffrn_reflns_theta_full 26.353
_diffrn_reflns_theta_max 28.552
_diffrn_reflns_theta_min 3.107
_diffrn_standards_number 0
_exptl_absorpt_coefficient_mu 0.187
_exptl_absorpt_correction_T_max 1.00000
_exptl_absorpt_correction_T_min 0.81391
_exptl_absorpt_correction_type multi-scan
_exptl_absorpt_process_details
;
CrysAlisPro, Agilent Technologies,
Version 1.171.36.24 (release 03-12-2012 CrysAlis171 .NET)
(compiled Dec  3 2012,18:21:49)
Empirical absorption correction using spherical harmonics,
 implemented in SCALE3 ABSPACK scaling algorithm.
;
_exptl_crystal_colour yellow
_exptl_crystal_density_diffrn 1.242
_exptl_crystal_density_method 'not measured'
_exptl_crystal_description rod
_exptl_crystal_F_000 2816
_exptl_crystal_size_max 0.5
_exptl_crystal_size_mid 0.1
_exptl_crystal_size_min 0.1
_refine_diff_density_max 0.54
_refine_diff_density_min -0.58
_refine_ls_extinction_method None
_refine_ls_goodness_of_fit_ref 0.9999
_refine_ls_hydrogen_treatment constr
_refine_ls_matrix_type full
_refine_ls_number_parameters 470
_refine_ls_number_reflns 7816
_refine_ls_number_restraints 40
_refine_ls_R_factor_all 0.0855
_refine_ls_R_factor_gt 0.0613
_refine_ls_shift/su_max 0.0017657
_refine_ls_shift/su_mean 0.0000847
_refine_ls_structure_factor_coef Fsqd
_refine_ls_weighting_details
;
 Method= Modified Sheldrick 
 w=1/[\s^2^(F^2^) + ( 0.04P)^2^ +18.72P] 
 ,where P=(max(Fo^2^,0) + 2Fc^2^)/3 
;
_refine_ls_weighting_scheme calc
_refine_ls_wR_factor_all 0.1513
_refine_ls_wR_factor_gt 0.1366
_refine_ls_wR_factor_ref 0.1513
_reflns_limit_h_max 30
_reflns_limit_h_min -30
_reflns_limit_k_max 24
_reflns_limit_k_min 0
_reflns_limit_l_max 21
_reflns_limit_l_min 0
_reflns_number_gt 5781
_reflns_number_total 7830
_reflns_threshold_expression I>2.0\s(I)
_oxford_diffrn_Wilson_B_factor 2.66
_oxford_diffrn_Wilson_scale 0.47
_oxford_refine_ls_r_factor_ref 0.0855
_oxford_refine_ls_scale 1.523(8)
_oxford_reflns_number_all 7816
_oxford_reflns_threshold_expression_ref I>-3.0\s(I)
_cod_data_source_file c5sc01800e2.cif
_cod_data_source_block 1
_cod_depositor_comments 'Adding full bibliography for 1520535--1520540.cif.'
_cod_original_sg_symbol_H-M 'C 1 2/c 1 '
_cod_database_code 1520535

loop_
_symmetry_equiv_pos_as_xyz
x,y,z
-x,-y,-z
x+1/2,y+1/2,z
-x+1/2,-y+1/2,-z
-x,y,-z+1/2
x,-y,z+1/2
-x+1/2,y+1/2,-z+1/2
x+1/2,-y+1/2,z+1/2

loop_
_atom_site_label
_atom_site_type_symbol
_atom_site_fract_x
_atom_site_fract_y
_atom_site_fract_z
_atom_site_U_iso_or_equiv
_atom_site_occupancy
_atom_site_adp_type
_atom_site_refinement_flags_posn
_atom_site_refinement_flags_adp
_atom_site_refinement_flags_occupancy
N1 N 0.83465(11) 0.79608(14) 0.49302(15) 0.0422 1.0000 Uani . . .
N2 N 0.79384(9) 0.81729(13) 0.61245(13) 0.0320 1.0000 Uani . . .
N3 N 0.58705(11) 0.80012(14) 1.20790(14) 0.0402 1.0000 Uani . . .
N4 N 0.62939(9) 0.82904(12) 1.09111(13) 0.0317 1.0000 Uani . . .
S1 S 0.84583(3) 0.77411(5) 0.58907(5) 0.0419 1.0000 Uani . . .
S2 S 0.64826(3) 0.80023(5) 1.18587(4) 0.0423 1.0000 Uani . . .
C1 C 0.76386(11) 0.85225(14) 0.54296(16) 0.0278 1.0000 Uani . . .
C2 C 0.78798(12) 0.84040(15) 0.47425(17) 0.0332 1.0000 Uani . . .
C3 C 0.76330(13) 0.87409(17) 0.39676(18) 0.0411 1.0000 Uani . . .
C4 C 0.71719(13) 0.91886(16) 0.38951(17) 0.0371 1.0000 Uani . . .
C5 C 0.69322(11) 0.93091(15) 0.45681(16) 0.0308 1.0000 Uani . . .
C6 C 0.71442(11) 0.89893(13) 0.53382(15) 0.0264 1.0000 Uani . . .
C7 C 0.68632(10) 0.91102(14) 0.60136(15) 0.0254 1.0000 Uani . . .
C8 C 0.65689(11) 0.97684(14) 0.60534(15) 0.0277 1.0000 Uani . . .
C9 C 0.62804(10) 0.98802(13) 0.66554(15) 0.0255 1.0000 Uani . . .
C10 C 0.62890(10) 0.93275(13) 0.72334(14) 0.0238 1.0000 Uani . . .
C11 C 0.65961(10) 0.86754(13) 0.72155(15) 0.0245 1.0000 Uani . . .
C12 C 0.68780(10) 0.85622(14) 0.66117(15) 0.0259 1.0000 Uani . . .
C13 C 0.60170(10) 0.92746(13) 0.79181(14) 0.0226 1.0000 Uani . . .
C14 C 0.56611(10) 0.97599(13) 0.81861(15) 0.0258 1.0000 Uani . . .
C15 C 0.54522(10) 0.95526(14) 0.88449(15) 0.0268 1.0000 Uani . . .
C16 C 0.56051(10) 0.88816(14) 0.92547(15) 0.0249 1.0000 Uani . . .
C17 C 0.59720(10) 0.84047(13) 0.89871(15) 0.0251 1.0000 Uani . . .
C18 C 0.61682(10) 0.85944(13) 0.83138(14) 0.0234 1.0000 Uani . . .
C19 C 0.65599(10) 0.81592(13) 0.79150(15) 0.0249 1.0000 Uani . . .
C20 C 0.53640(10) 0.86818(13) 0.99491(15) 0.0248 1.0000 Uani . . .
C21 C 0.47922(11) 0.87578(14) 0.98977(16) 0.0291 1.0000 Uani . . .
C22 C 0.45516(11) 0.85722(15) 1.05552(17) 0.0328 1.0000 Uani . . .
C23 C 0.48767(12) 0.83162(15) 1.12912(17) 0.0353 1.0000 Uani . . .
C24 C 0.54755(12) 0.82341(14) 1.13897(16) 0.0307 1.0000 Uani . . .
C25 C 0.57186(11) 0.84010(13) 1.07187(15) 0.0267 1.0000 Uani . . .
C26 C 0.71609(11) 0.80384(14) 0.85308(15) 0.0278 1.0000 Uani . . .
C27 C 0.74316(11) 0.87044(15) 0.90338(17) 0.0329 1.0000 Uani . . .
C28 C 0.80430(11) 0.85512(16) 0.95622(17) 0.0366 1.0000 Uani . . .
C29 C 0.83003(12) 0.91589(18) 1.01768(17) 0.0403 1.0000 Uani . . .
C30 C 0.80251(12) 0.92363(16) 1.08840(17) 0.0371 1.0000 Uani . . .
C31 C 0.83539(13) 0.97543(17) 1.15572(17) 0.0417 1.0000 Uani . . .
C32 C 0.81283(15) 0.9785(2) 1.23143(19) 0.0528 1.0000 Uani . . .
C33 C 0.84765(19) 1.0298(2) 1.2979(2) 0.0749 1.0000 Uani . . .
C34 C 0.63050(11) 0.74011(14) 0.75960(16) 0.0294 1.0000 Uani . . .
C35 C 0.57390(13) 0.74018(15) 0.69192(18) 0.0393 1.0000 Uani . . .
C36 C 0.54946(14) 0.66251(18) 0.6754(2) 0.0527 1.0000 Uani D . .
C370 C 0.5005(3) 0.6547(10) 0.5960(4) 0.0573 0.598(8) Uani D U P
C371 C 0.4880(4) 0.6594(13) 0.6184(7) 0.0582 0.402(8) Uani D U P
C380 C 0.5200(3) 0.6495(4) 0.5196(3) 0.0532 0.598(8) Uani D U P
C381 C 0.4844(5) 0.6721(5) 0.5293(6) 0.0568 0.402(8) Uani D U P
C390 C 0.4705(2) 0.6363(3) 0.4415(3) 0.0502 0.598(8) Uani D U P
C391 C 0.5065(5) 0.6058(6) 0.4918(7) 0.0829 0.402(8) Uani D U P
C400 C 0.4916(3) 0.6316(5) 0.3628(4) 0.0565 0.598(8) Uani D U P
C401 C 0.5095(6) 0.6253(8) 0.4037(7) 0.0707 0.402(8) Uani D U P
C410 C 0.5363(11) 0.5669(12) 0.3715(11) 0.0974 0.598(8) Uani D U P
C411 C 0.526(2) 0.563(2) 0.3496(18) 0.1170 0.402(8) Uani D U P
H31 H 0.7786 0.8656 0.3510 0.0493 1.0000 Uiso R . .
H41 H 0.7005 0.9428 0.3381 0.0445 1.0000 Uiso R . .
H51 H 0.6608 0.9627 0.4483 0.0370 1.0000 Uiso R . .
H81 H 0.6566 1.0147 0.5660 0.0332 1.0000 Uiso R . .
H91 H 0.6080 1.0328 0.6672 0.0306 1.0000 Uiso R . .
H121 H 0.7081 0.8115 0.6601 0.0311 1.0000 Uiso R . .
H141 H 0.5563 1.0225 0.7924 0.0310 1.0000 Uiso R . .
H151 H 0.5199 0.9875 0.9022 0.0322 1.0000 Uiso R . .
H171 H 0.6086 0.7951 0.9267 0.0301 1.0000 Uiso R . .
H211 H 0.4542 0.8944 0.9397 0.0349 1.0000 Uiso R . .
H221 H 0.4148 0.8630 1.0474 0.0393 1.0000 Uiso R . .
H231 H 0.4710 0.8196 1.1726 0.0423 1.0000 Uiso R . .
H261 H 0.7415 0.7877 0.8222 0.0333 1.0000 Uiso R . .
H262 H 0.7125 0.7663 0.8908 0.0333 1.0000 Uiso R . .
H271 H 0.7442 0.9098 0.8665 0.0395 1.0000 Uiso R . .
H272 H 0.7202 0.8842 0.9388 0.0395 1.0000 Uiso R . .
H281 H 0.8282 0.8487 0.9202 0.0440 1.0000 Uiso R . .
H282 H 0.8039 0.8109 0.9864 0.0440 1.0000 Uiso R . .
H291 H 0.8699 0.9057 1.0407 0.0484 1.0000 Uiso R . .
H292 H 0.8257 0.9613 0.9884 0.0484 1.0000 Uiso R . .
H301 H 0.8010 0.8764 1.1122 0.0445 1.0000 Uiso R . .
H302 H 0.7644 0.9420 1.0668 0.0445 1.0000 Uiso R . .
H311 H 0.8745 0.9598 1.1729 0.0500 1.0000 Uiso R . .
H312 H 0.8334 1.0236 1.1329 0.0500 1.0000 Uiso R . .
H321 H 0.8142 0.9303 1.2541 0.0634 1.0000 Uiso R . .
H322 H 0.7740 0.9953 1.2149 0.0634 1.0000 Uiso R . .
H331 H 0.8319 1.0298 1.3439 0.0898 1.0000 Uiso R . .
H332 H 0.8865 1.0133 1.3153 0.0898 1.0000 Uiso R . .
H333 H 0.8464 1.0783 1.2761 0.0898 1.0000 Uiso R . .
H341 H 0.6581 0.7150 0.7387 0.0353 1.0000 Uiso R . .
H342 H 0.6246 0.7137 0.8055 0.0353 1.0000 Uiso R . .
H351 H 0.5470 0.7705 0.7087 0.0472 1.0000 Uiso R . .
H352 H 0.5802 0.7594 0.6424 0.0472 1.0000 Uiso R . .
H361 H 0.5798 0.6304 0.6719 0.0633 1.0000 Uiso R . .
H362 H 0.5354 0.6482 0.7208 0.0633 1.0000 Uiso R . .
H3701 H 0.4760 0.6964 0.5912 0.0688 0.5977 Uiso R . .
H3702 H 0.4794 0.6112 0.6002 0.0688 0.5977 Uiso R . .
H3711 H 0.4657 0.6962 0.6357 0.0699 0.4023 Uiso R . .
H3712 H 0.4724 0.6122 0.6236 0.0699 0.4023 Uiso R . .
H3801 H 0.5386 0.6944 0.5130 0.0638 0.5977 Uiso R . .
H3802 H 0.5466 0.6099 0.5257 0.0638 0.5977 Uiso R . .
H3811 H 0.5069 0.7140 0.5249 0.0682 0.4023 Uiso R . .
H3812 H 0.4452 0.6808 0.4997 0.0682 0.4023 Uiso R . .
H3901 H 0.4438 0.6759 0.4352 0.0602 0.5977 Uiso R . .
H3902 H 0.4519 0.5914 0.4477 0.0602 0.5977 Uiso R . .
H3911 H 0.5439 0.5930 0.5252 0.0995 0.4023 Uiso R . .
H3912 H 0.4811 0.5653 0.4892 0.0995 0.4023 Uiso R . .
H4001 H 0.5094 0.6768 0.3554 0.0678 0.5977 Uiso R . .
H4002 H 0.4596 0.6226 0.3161 0.0678 0.5977 Uiso R . .
H4011 H 0.5372 0.6635 0.4090 0.0850 0.4023 Uiso R . .
H4012 H 0.4725 0.6431 0.3740 0.0850 0.4023 Uiso R . .
H4101 H 0.5491 0.5644 0.3227 0.1166 0.5977 Uiso R . .
H4102 H 0.5684 0.5757 0.4181 0.1166 0.5977 Uiso R . .
H4103 H 0.5186 0.5215 0.3788 0.1166 0.5977 Uiso R . .
H4111 H 0.5266 0.5827 0.2971 0.1400 0.4023 Uiso R . .
H4112 H 0.5636 0.5447 0.3770 0.1400 0.4023 Uiso R . .
H4113 H 0.4990 0.5244 0.3420 0.1400 0.4023 Uiso R . .

loop_
_atom_site_aniso_label
_atom_site_aniso_U_11
_atom_site_aniso_U_22
_atom_site_aniso_U_33
_atom_site_aniso_U_23
_atom_site_aniso_U_13
_atom_site_aniso_U_12
N1 0.0416(14) 0.0444(15) 0.0463(15) -0.0027(12) 0.0217(11) 0.0017(11)
N2 0.0284(11) 0.0358(12) 0.0318(12) 0.0001(10) 0.0084(9) 0.0021(9)
N3 0.0471(14) 0.0468(15) 0.0289(12) 0.0025(11) 0.0142(10) 0.0052(12)
N4 0.0329(12) 0.0337(12) 0.0278(11) -0.0018(10) 0.0070(9) 0.0041(10)
S1 0.0346(4) 0.0492(5) 0.0446(4) 0.0027(4) 0.0154(3) 0.0089(3)
S2 0.0395(4) 0.0564(5) 0.0292(4) 0.0037(3) 0.0064(3) 0.0119(4)
C1 0.0291(13) 0.0259(13) 0.0295(13) -0.0008(11) 0.0098(10) -0.0048(10)
C2 0.0341(14) 0.0330(14) 0.0362(15) -0.0019(12) 0.0157(12) -0.0032(12)
C3 0.0534(18) 0.0438(17) 0.0339(15) -0.0022(13) 0.0252(13) -0.0056(14)
C4 0.0490(17) 0.0361(15) 0.0281(14) 0.0043(12) 0.0139(12) -0.0043(13)
C5 0.0346(14) 0.0283(13) 0.0293(13) 0.0019(11) 0.0084(11) -0.0024(11)
C6 0.0289(13) 0.0237(12) 0.0278(13) -0.0009(10) 0.0098(10) -0.0045(10)
C7 0.0264(12) 0.0270(13) 0.0228(12) -0.0015(10) 0.0070(9) -0.0025(10)
C8 0.0300(13) 0.0254(13) 0.0263(13) 0.0037(10) 0.0056(10) -0.0023(10)
C9 0.0270(12) 0.0210(12) 0.0268(12) 0.0012(10) 0.0049(10) 0.0007(10)
C10 0.0241(12) 0.0223(12) 0.0234(12) -0.0014(10) 0.0042(9) -0.0008(9)
C11 0.0261(12) 0.0233(12) 0.0237(12) -0.0008(10) 0.0061(9) -0.0002(10)
C12 0.0304(13) 0.0219(12) 0.0261(13) -0.0007(10) 0.0088(10) 0.0011(10)
C13 0.0227(11) 0.0210(11) 0.0225(12) -0.0003(10) 0.0036(9) -0.0002(9)
C14 0.0283(12) 0.0210(12) 0.0268(13) 0.0012(10) 0.0051(10) 0.0013(10)
C15 0.0252(12) 0.0260(12) 0.0295(13) -0.0018(11) 0.0079(10) 0.0032(10)
C16 0.0237(12) 0.0265(12) 0.0232(12) -0.0023(10) 0.0043(9) 0.0002(10)
C17 0.0272(12) 0.0228(12) 0.0253(12) 0.0024(10) 0.0072(10) 0.0014(10)
C18 0.0230(11) 0.0230(12) 0.0240(12) -0.0026(10) 0.0059(9) 0.0015(9)
C19 0.0278(12) 0.0225(12) 0.0263(13) 0.0014(10) 0.0106(10) 0.0025(10)
C20 0.0273(12) 0.0233(12) 0.0255(12) -0.0030(10) 0.0099(10) 0.0004(10)
C21 0.0291(13) 0.0275(13) 0.0311(14) -0.0015(11) 0.0090(10) 0.0029(11)
C22 0.0294(13) 0.0324(14) 0.0410(15) -0.0019(12) 0.0172(12) 0.0000(11)
C23 0.0431(16) 0.0329(15) 0.0372(15) -0.0008(12) 0.0232(12) -0.0012(12)
C24 0.0391(15) 0.0280(13) 0.0265(13) -0.0014(11) 0.0117(11) 0.0022(11)
C25 0.0299(13) 0.0223(12) 0.0295(13) -0.0056(10) 0.0107(10) 0.0002(10)
C26 0.0313(13) 0.0262(13) 0.0277(13) 0.0042(11) 0.0114(10) 0.0060(10)
C27 0.0305(14) 0.0312(14) 0.0359(15) 0.0003(12) 0.0072(11) 0.0043(11)
C28 0.0319(14) 0.0423(16) 0.0351(15) 0.0018(13) 0.0081(11) 0.0064(12)
C29 0.0300(14) 0.0537(19) 0.0350(15) -0.0012(14) 0.0052(11) 0.0027(13)
C30 0.0361(15) 0.0351(15) 0.0370(15) 0.0056(12) 0.0048(12) 0.0057(12)
C31 0.0468(17) 0.0393(16) 0.0361(15) 0.0047(13) 0.0068(13) 0.0069(14)
C32 0.056(2) 0.062(2) 0.0392(17) 0.0022(16) 0.0125(15) 0.0173(17)
C33 0.095(3) 0.077(3) 0.049(2) -0.019(2) 0.015(2) 0.016(2)
C34 0.0361(14) 0.0236(12) 0.0316(14) -0.0003(11) 0.0144(11) 0.0028(11)
C35 0.0435(16) 0.0293(15) 0.0400(16) 0.0001(13) 0.0027(13) -0.0020(12)
C36 0.0455(18) 0.0376(17) 0.066(2) -0.0054(16) 0.0007(16) -0.0041(14)
C370 0.059(4) 0.042(4) 0.065(6) -0.011(5) 0.008(4) -0.002(4)
C371 0.064(7) 0.031(6) 0.065(7) -0.003(7) -0.005(6) -0.006(6)
C380 0.035(3) 0.060(4) 0.063(4) 0.000(3) 0.011(3) -0.005(3)
C381 0.056(6) 0.052(5) 0.057(6) 0.005(4) 0.007(5) 0.003(4)
C390 0.045(3) 0.049(3) 0.057(4) -0.005(3) 0.014(3) 0.003(3)
C391 0.071(7) 0.063(7) 0.096(9) -0.008(7) -0.008(6) 0.004(6)
C400 0.070(5) 0.045(4) 0.054(5) -0.014(4) 0.016(4) -0.003(4)
C401 0.078(9) 0.064(7) 0.071(8) -0.016(8) 0.023(7) 0.000(6)
C410 0.155(13) 0.083(6) 0.065(8) -0.011(6) 0.048(9) 0.038(8)
C411 0.133(13) 0.120(12) 0.086(16) -0.006(11) 0.012(13) 0.057(11)

loop_
_atom_type_symbol
_atom_type_scat_dispersion_real
_atom_type_scat_dispersion_imag
_atom_type_scat_Cromer_Mann_a1
_atom_type_scat_Cromer_Mann_b1
_atom_type_scat_Cromer_Mann_a2
_atom_type_scat_Cromer_Mann_b2
_atom_type_scat_Cromer_Mann_a3
_atom_type_scat_Cromer_Mann_b3
_atom_type_scat_Cromer_Mann_a4
_atom_type_scat_Cromer_Mann_b4
_atom_type_scat_Cromer_Mann_c
_atom_type_scat_source
C 0.0033 0.0016 2.3100 20.8439 1.0200 10.2075 1.5886 0.5687 0.8650 51.6512 0.2156 'International Tables Vol C 4.2.6.8 and 6.1.1.4'
H 0.0000 0.0000 0.4930 10.5109 0.3229 26.1257 0.1402 3.1424 0.0408 57.7998 0.0030 'International Tables Vol C 4.2.6.8 and 6.1.1.4'
N 0.0061 0.0033 12.2126 0.0057 3.1322 9.8933 2.0125 28.9975 1.1663 0.5826 -11.5290 'International Tables Vol C 4.2.6.8 and 6.1.1.4'
S 0.1246 0.1234 6.9053 1.4679 5.2034 22.2151 1.4379 0.2536 1.5863 56.1720 0.8669 'International Tables Vol C 4.2.6.8 and 6.1.1.4'

loop_
_geom_angle_atom_site_label_1
_geom_angle_atom_site_label_2
_geom_angle_atom_site_label_3
_geom_angle
_geom_angle_publ_flag
S1 N1 C2 106.28(19) yes
S1 N2 C1 106.60(18) yes
S2 N3 C24 106.13(18) yes
S2 N4 C25 105.99(18) yes
N2 S1 N1 101.29(12) yes
N3 S2 N4 101.41(12) yes
N2 C1 C2 112.4(2) yes
N2 C1 C6 127.0(2) yes
C2 C1 C6 120.6(2) yes
C1 C2 N1 113.4(2) yes
C1 C2 C3 120.7(2) yes
N1 C2 C3 125.9(3) yes
C2 C3 C4 118.0(3) yes
C2 C3 H31 121.0 no
C4 C3 H31 121.0 no
C3 C4 C5 121.7(3) yes
C3 C4 H41 119.2 no
C5 C4 H41 119.2 no
C4 C5 C6 123.5(3) yes
C4 C5 H51 118.2 no
C6 C5 H51 118.2 no
C1 C6 C5 115.5(2) yes
C1 C6 C7 123.0(2) yes
C5 C6 C7 121.5(2) yes
C6 C7 C8 120.3(2) yes
C6 C7 C12 120.8(2) yes
C8 C7 C12 118.9(2) yes
C7 C8 C9 121.4(2) yes
C7 C8 H81 119.3 no
C9 C8 H81 119.3 no
C8 C9 C10 119.1(2) yes
C8 C9 H91 120.4 no
C10 C9 H91 120.4 no
C9 C10 C11 120.0(2) yes
C9 C10 C13 131.7(2) yes
C11 C10 C13 108.3(2) yes
C10 C11 C12 120.8(2) yes
C10 C11 C19 111.1(2) yes
C12 C11 C19 128.1(2) yes
C7 C12 C11 119.8(2) yes
C7 C12 H121 120.1 no
C11 C12 H121 120.1 no
C10 C13 C14 131.2(2) yes
C10 C13 C18 108.2(2) yes
C14 C13 C18 120.6(2) yes
C13 C14 C15 118.6(2) yes
C13 C14 H141 120.7 no
C15 C14 H141 120.7 no
C14 C15 C16 121.6(2) yes
C14 C15 H151 119.2 no
C16 C15 H151 119.2 no
C15 C16 C17 119.1(2) yes
C15 C16 C20 119.5(2) yes
C17 C16 C20 121.4(2) yes
C16 C17 C18 119.8(2) yes
C16 C17 H171 120.1 no
C18 C17 H171 120.1 no
C13 C18 C17 120.2(2) yes
C13 C18 C19 111.2(2) yes
C17 C18 C19 128.6(2) yes
C11 C19 C18 101.19(19) yes
C11 C19 C26 111.1(2) yes
C18 C19 C26 111.2(2) yes
C11 C19 C34 112.6(2) yes
C18 C19 C34 112.3(2) yes
C26 C19 C34 108.4(2) yes
C16 C20 C21 122.3(2) yes
C16 C20 C25 121.9(2) yes
C21 C20 C25 115.8(2) yes
C20 C21 C22 123.3(2) yes
C20 C21 H211 118.4 no
C22 C21 H211 118.4 no
C21 C22 C23 122.2(2) yes
C21 C22 H221 118.9 no
C23 C22 H221 118.9 no
C22 C23 C24 117.4(2) yes
C22 C23 H231 121.3 no
C24 C23 H231 121.3 no
C23 C24 N3 126.2(2) yes
C23 C24 C25 120.6(2) yes
N3 C24 C25 113.2(2) yes
C24 C25 C20 120.6(2) yes
C24 C25 N4 113.3(2) yes
C20 C25 N4 126.0(2) yes
C19 C26 C27 116.1(2) yes
C19 C26 H261 107.8 no
C27 C26 H261 107.8 no
C19 C26 H262 107.8 no
C27 C26 H262 107.8 no
H261 C26 H262 109.5 no
C26 C27 C28 112.2(2) yes
C26 C27 H271 108.8 no
C28 C27 H271 108.8 no
C26 C27 H272 108.8 no
C28 C27 H272 108.8 no
H271 C27 H272 109.5 no
C27 C28 C29 114.3(2) yes
C27 C28 H281 108.3 no
C29 C28 H281 108.3 no
C27 C28 H282 108.3 no
C29 C28 H282 108.3 no
H281 C28 H282 109.5 no
C28 C29 C30 114.4(2) yes
C28 C29 H291 108.2 no
C30 C29 H291 108.2 no
C28 C29 H292 108.2 no
C30 C29 H292 108.2 no
H291 C29 H292 109.5 no
C29 C30 C31 112.8(2) yes
C29 C30 H301 108.6 no
C31 C30 H301 108.6 no
C29 C30 H302 108.6 no
C31 C30 H302 108.6 no
H301 C30 H302 109.5 no
C30 C31 C32 114.4(3) yes
C30 C31 H311 108.2 no
C32 C31 H311 108.2 no
C30 C31 H312 108.2 no
C32 C31 H312 108.2 no
H311 C31 H312 109.5 no
C31 C32 C33 112.6(3) yes
C31 C32 H321 108.7 no
C33 C32 H321 108.7 no
C31 C32 H322 108.7 no
C33 C32 H322 108.7 no
H321 C32 H322 109.5 no
C32 C33 H331 109.5 no
C32 C33 H332 109.5 no
H331 C33 H332 109.5 no
C32 C33 H333 109.5 no
H331 C33 H333 109.5 no
H332 C33 H333 109.5 no
C19 C34 C35 116.7(2) yes
C19 C34 H341 107.6 no
C35 C34 H341 107.6 no
C19 C34 H342 107.6 no
C35 C34 H342 107.6 no
H341 C34 H342 109.5 no
C34 C35 C36 111.0(2) yes
C34 C35 H351 109.1 no
C36 C35 H351 109.1 no
C34 C35 H352 109.1 no
C36 C35 H352 109.1 no
H351 C35 H352 109.5 no
C35 C36 C370 114.4(7) yes
C35 C36 C371 114.1(9) yes
C35 C36 H361 108.2 no
C370 C36 H361 108.2 no
C371 C36 H361 124.7 no
C35 C36 H362 108.2 no
C370 C36 H362 108.2 no
C371 C36 H362 89.5 no
H361 C36 H362 109.5 no
C36 C370 C380 114.0(6) yes
C36 C370 H3701 108.3 no
C380 C370 H3701 108.3 no
C36 C370 H3702 108.3 no
C380 C370 H3702 108.3 no
H3701 C370 H3702 109.5 no
C36 C371 C381 113.6(9) yes
C36 C371 H3711 108.4 no
C381 C371 H3711 108.4 no
C36 C371 H3712 108.4 no
C381 C371 H3712 108.4 no
H3711 C371 H3712 109.5 no
C370 C380 C381 49.2(8) yes
C370 C380 C390 113.1(5) yes
C370 C380 H3801 108.6 no
C390 C380 H3801 108.6 no
C370 C380 H3802 108.6 no
C390 C380 H3802 108.6 no
H3801 C380 H3802 109.5 no
C371 C381 C391 111.3(11) yes
C371 C381 H3811 109.0 no
C391 C381 H3811 109.0 no
C371 C381 H3812 109.0 no
C391 C381 H3812 109.0 no
H3811 C381 H3812 109.5 no
C380 C390 C400 112.3(5) yes
C380 C390 H3901 108.8 no
C400 C390 H3901 108.8 no
C380 C390 H3902 108.8 no
C400 C390 H3902 108.8 no
H3901 C390 H3902 109.5 no
C381 C391 C401 109.3(9) yes
C381 C391 H3911 109.5 no
C401 C391 H3911 109.5 no
C381 C391 H3912 109.5 no
C401 C391 H3912 109.5 no
H3911 C391 H3912 109.5 no
C390 C400 C410 110.0(10) yes
C390 C400 H4001 109.3 no
C410 C400 H4001 109.5 no
C390 C400 H4002 109.3 no
C410 C400 H4002 109.2 no
H4001 C400 H4002 109.5 no
C391 C401 C411 118.6(19) yes
C391 C401 H4011 107.2 no
C411 C401 H4011 106.9 no
C391 C401 H4012 107.2 no
C411 C401 H4012 107.3 no
H4011 C401 H4012 109.5 no
C400 C410 H4101 109.4 no
C400 C410 H4102 109.4 no
H4101 C410 H4102 109.5 no
C400 C410 H4103 109.6 no
H4101 C410 H4103 109.5 no
H4102 C410 H4103 109.5 no
C401 C411 H4101 129.3 no
C401 C411 H4103 98.9 no
C401 C411 H4111 109.7 no
C401 C411 H4112 109.6 no
H4111 C411 H4112 109.5 no
C401 C411 H4113 109.1 no
H4111 C411 H4113 109.5 no
H4112 C411 H4113 109.5 no

loop_
_geom_bond_atom_site_label_1
_geom_bond_atom_site_label_2
_geom_bond_distance
_geom_bond_publ_flag
N1 S1 1.608(3) yes
N1 C2 1.348(4) yes
N2 S1 1.615(2) yes
N2 C1 1.348(3) yes
N3 S2 1.617(3) yes
N3 C24 1.347(3) yes
N4 S2 1.614(2) yes
N4 C25 1.350(3) yes
C1 C2 1.442(4) yes
C1 C6 1.435(4) yes
C2 C3 1.410(4) yes
C3 C4 1.355(4) yes
C3 H31 0.950 no
C4 C5 1.419(4) yes
C4 H41 0.950 no
C5 C6 1.378(3) yes
C5 H51 0.950 no
C6 C7 1.487(3) yes
C7 C8 1.400(3) yes
C7 C12 1.405(3) yes
C8 C9 1.389(3) yes
C8 H81 0.950 no
C9 C10 1.390(3) yes
C9 H91 0.950 no
C10 C11 1.400(3) yes
C10 C13 1.474(3) yes
C11 C12 1.381(3) yes
C11 C19 1.522(3) yes
C12 H121 0.950 no
C13 C14 1.387(3) yes
C13 C18 1.401(3) yes
C14 C15 1.386(3) yes
C14 H141 0.950 no
C15 C16 1.396(3) yes
C15 H151 0.950 no
C16 C17 1.397(3) yes
C16 C20 1.482(3) yes
C17 C18 1.382(3) yes
C17 H171 0.950 no
C18 C19 1.520(3) yes
C19 C26 1.545(3) yes
C19 C34 1.540(3) yes
C20 C21 1.364(3) yes
C20 C25 1.431(3) yes
C21 C22 1.420(4) yes
C21 H211 0.950 no
C22 C23 1.349(4) yes
C22 H221 0.950 no
C23 C24 1.415(4) yes
C23 H231 0.950 no
C24 C25 1.437(3) yes
C26 C27 1.514(4) yes
C26 H261 0.950 no
C26 H262 0.950 no
C27 C28 1.521(4) yes
C27 H271 0.950 no
C27 H272 0.950 no
C28 C29 1.519(4) yes
C28 H281 0.950 no
C28 H282 0.950 no
C29 C30 1.516(4) yes
C29 H291 0.950 no
C29 H292 0.950 no
C30 C31 1.514(4) yes
C30 H301 0.950 no
C30 H302 0.950 no
C31 C32 1.513(4) yes
C31 H311 0.950 no
C31 H312 0.950 no
C32 C33 1.514(5) yes
C32 H321 0.950 no
C32 H322 0.950 no
C33 H331 0.950 no
C33 H332 0.950 no
C33 H333 0.950 no
C34 C35 1.515(4) yes
C34 H341 0.950 no
C34 H342 0.950 no
C35 C36 1.523(4) yes
C35 H351 0.950 no
C35 H352 0.950 no
C36 C370 1.523(7) yes
C36 C371 1.527(9) yes
C36 H361 0.950 no
C36 H362 0.950 no
C370 C380 1.484(7) yes
C370 H3701 0.950 no
C370 H3702 0.950 no
C370 H3712 1.201 no
C371 C381 1.490(9) yes
C371 H3711 0.950 no
C371 H3712 0.950 no
C380 C390 1.526(6) yes
C380 H3801 0.950 no
C380 H3802 0.950 no
C381 C391 1.521(8) yes
C381 H3811 0.950 no
C381 H3812 0.950 no
C390 C400 1.540(7) yes
C390 H3901 0.950 no
C390 H3902 0.950 no
C391 C401 1.538(9) yes
C391 H3911 0.950 no
C391 H3912 0.950 no
C400 C410 1.574(9) yes
C400 H4001 0.950 no
C400 H4002 0.950 no
C401 C411 1.568(10) yes
C401 H4011 0.950 no
C401 H4012 0.950 no
C410 H4101 0.950 no
C410 H4102 0.950 no
C410 H4103 0.950 no
C411 H4111 0.950 no
C411 H4112 0.950 no
C411 H4113 0.950 no

loop_
_geom_hbond_atom_site_label_D
_geom_hbond_atom_site_label_H
_geom_hbond_atom_site_label_A
_geom_hbond_site_symmetry_A
_geom_hbond_angle_DHA
_geom_hbond_distance_DH
_geom_hbond_distance_HA
_geom_hbond_distance_DA
_geom_hbond_publ_flag
C411 H4111 C411 5_655 137.5(16) 0.950 2.463 3.229(7) yes
